data_2007679
loop_
_publ_author_name
'Teng, Zhu'
'Stoeckli-Evans, Helen'
'Keese, Reinhart'

_publ_section_title
;
 A Tricyclic Trisiladiene
;
_journal_issue 10
_journal_name_full 'Acta Crystallographica Section C'
_journal_page_first 1473
_journal_page_last 1475
_journal_paper_doi 10.1107/S0108270198004661
_journal_volume 54
_journal_year 1998
_chemical_formula_sum 'C30 H42 Si3'
_chemical_formula_weight 486.99
_chemical_name_systematic
;
 ?
;
_space_group_IT_number 2
_symmetry_cell_setting triclinic
_symmetry_space_group_name_Hall '-P 1'
_symmetry_space_group_name_H-M 'P -1'
_audit_creation_method SHELXL-97
_cell_angle_alpha 79.129(12)
_cell_angle_beta 79.320(10)
_cell_angle_gamma 73.004(11)
_cell_formula_units_Z 4
_cell_length_a 12.6170(11)
_cell_length_b 13.5333(15)
_cell_length_c 18.8645(16)
_cell_measurement_reflns_used 5000
_cell_measurement_temperature 293(2)
_cell_measurement_theta_max 25.91
_cell_measurement_theta_min 2.22
_cell_volume 2995.9(5)
_computing_cell_refinement 'CELL (Stoe, 1996)'
_computing_data_collection 'EXPOSE (Stoe, 1996)'
_computing_data_reduction 'INTEGRATE (Stoe, 1996)'
_computing_molecular_graphics 'Xtal_GX (Hall & du Boulay, 1997)'
_computing_publication_material SHELXL97
_computing_structure_refinement 'SHELXL97 (Sheldrick, 1997)'
_computing_structure_solution 'SHELXS97 (Sheldrick, 1997)'
_diffrn_ambient_temperature 293(2)
_diffrn_detector_area_resol_mean 0.81\%A
_diffrn_measured_fraction_theta_full 0.928
_diffrn_measured_fraction_theta_max 0.928
_diffrn_measurement_device 'STOE image-plate diffraction system'
_diffrn_measurement_device_type 'Stoe Image-plate'
_diffrn_measurement_method 'phi rotation'
_diffrn_radiation_monochromator graphite
_diffrn_radiation_source 'fine-focus sealed tube'
_diffrn_radiation_type MoK\a
_diffrn_radiation_wavelength 0.71073
_diffrn_reflns_av_R_equivalents 0.0348
_diffrn_reflns_av_sigmaI/netI 0.0513
_diffrn_reflns_limit_h_max 15
_diffrn_reflns_limit_h_min -15
_diffrn_reflns_limit_k_max 16
_diffrn_reflns_limit_k_min -16
_diffrn_reflns_limit_l_max 23
_diffrn_reflns_limit_l_min -23
_diffrn_reflns_number 28398
_diffrn_reflns_theta_full 25.91
_diffrn_reflns_theta_max 25.91
_diffrn_reflns_theta_min 2.22
_exptl_absorpt_coefficient_mu 0.138
_exptl_absorpt_correction_type none
_exptl_crystal_colour colourless
_exptl_crystal_density_diffrn 1.080
_exptl_crystal_density_method 'not measured'
_exptl_crystal_description blocks
_exptl_crystal_F_000 1056
_exptl_crystal_size_max 0.57
_exptl_crystal_size_mid 0.49
_exptl_crystal_size_min 0.15
_refine_diff_density_max 0.547
_refine_diff_density_min -0.405
_refine_ls_extinction_coef 0.0047(10)
_refine_ls_extinction_method SHELXL97_(Sheldrick,_1997)
_refine_ls_goodness_of_fit_ref 0.860
_refine_ls_hydrogen_treatment 'H atoms riding'
_refine_ls_matrix_type full
_refine_ls_number_parameters 612
_refine_ls_number_reflns 10834
_refine_ls_number_restraints 0
_refine_ls_restrained_S_all 0.860
_refine_ls_R_factor_all 0.0797
_refine_ls_R_factor_gt 0.0461
_refine_ls_shift/su_max 0.068
_refine_ls_shift/su_mean 0.005
_refine_ls_structure_factor_coef Fsqd
_refine_ls_weighting_details 'w = 1/[\s^2^(Fo^2^)+(0.0807P)^2^] where P=(Fo^2^+2Fc^2^)/3'
_refine_ls_weighting_scheme calc
_refine_ls_wR_factor_ref 0.1291
_reflns_number_gt 6211
_reflns_number_total 10834
_reflns_threshold_expression I>2\s(I)
_cod_data_source_file ab1538.cif
_cod_data_source_block ab1538
_cod_depositor_comments
;
The following automatic conversions were performed:

'_refine_ls_weighting_scheme' value 'calc w =
1/[\s^2^(Fo^2^)+(0.0807P)^2^] where P=(Fo^2^+2Fc^2^)/3' was changed
to 'calc'. New tag '_refine_ls_weighting_details' was created. The
value of the new tag was set to 'w = 1/[\s^2^(Fo^2^)+(0.0807P)^2^]
where P=(Fo^2^+2Fc^2^)/3'.

Automatic conversion script
Id: cif_fix_values 3143 2015-03-26 13:38:13Z robertas 
;
_cod_database_code 2007679

loop_
_symmetry_equiv_pos_as_xyz
'x, y, z'
'-x, -y, -z'

loop_
_atom_site_label
_atom_site_fract_x
_atom_site_fract_y
_atom_site_fract_z
_atom_site_U_iso_or_equiv
_atom_site_adp_type
_atom_site_calc_flag
_atom_site_refinement_flags
_atom_site_occupancy
_atom_site_disorder_assembly
_atom_site_disorder_group
_atom_site_type_symbol
Si1A -0.00471(5) 0.74654(5) 0.00220(4) 0.05368(18) Uani d . 1 . . Si
C2A -0.0571(2) 0.8624(2) 0.05160(15) 0.0623(7) Uani d . 1 . . C
H2AA -0.0452 0.8404 0.1022 0.075 Uiso calc R 1 . . H
H2BA -0.0139 0.9121 0.0305 0.075 Uiso calc R 1 . . H
C3A -0.1828(2) 0.9173(2) 0.04870(14) 0.0626(7) Uani d . 1 . . C
H3A -0.2236 0.8636 0.0625 0.075 Uiso calc R 1 . . H
C4A -0.2072(2) 0.9732(2) -0.02772(15) 0.0659(7) Uani d . 1 . . C
H4A -0.1610 1.0226 -0.0420 0.079 Uiso calc R 1 . . H
Si5A -0.17391(6) 0.89078(6) -0.10454(4) 0.0611(2) Uani d . 1 . . Si
C6A -0.0360(2) 0.7963(2) -0.09290(13) 0.0571(6) Uani d . 1 . . C
C7A 0.0638(2) 0.77671(19) -0.13661(13) 0.0525(6) Uani d . 1 . . C
C8A 0.1661(2) 0.71799(19) -0.09958(13) 0.0532(6) Uani d . 1 . . C
C9A 0.1477(2) 0.6955(2) -0.02569(13) 0.0572(6) Uani d . 1 . . C
Si10A 0.23098(6) 0.59865(6) 0.04099(4) 0.0642(2) Uani d . 1 . . Si
C11A 0.1318(2) 0.5252(2) 0.10161(14) 0.0663(7) Uani d . 1 . . C
H11A 0.1286 0.4719 0.0740 0.080 Uiso calc R 1 . . H
C12A 0.0098(2) 0.5843(2) 0.12341(15) 0.0637(7) Uani d . 1 . . C
H12A 0.0110 0.6406 0.1489 0.076 Uiso calc R 1 . . H
C13A -0.0549(2) 0.6357(2) 0.05815(14) 0.0598(6) Uani d . 1 . . C
H13AA -0.1337 0.6608 0.0762 0.072 Uiso calc R 1 . . H
H13BA -0.0474 0.5834 0.0274 0.072 Uiso calc R 1 . . H
C14A -0.2236(3) 0.9917(3) 0.10612(18) 0.0949(11) Uani d . 1 . . C
H14AA -0.2072 0.9538 0.1529 0.142 Uiso calc R 1 . . H
H14BA -0.3029 1.0216 0.1080 0.142 Uiso calc R 1 . . H
H14CA -0.1863 1.0464 0.0933 0.142 Uiso calc R 1 . . H
C15A -0.3304(3) 1.0396(3) -0.0258(2) 0.0966(12) Uani d . 1 . . C
H15AA -0.3449 1.0906 0.0064 0.145 Uiso calc R 1 . . H
H15BA -0.3794 0.9950 -0.0087 0.145 Uiso calc R 1 . . H
H15CA -0.3432 1.0744 -0.0740 0.145 Uiso calc R 1 . . H
C16A -0.2806(3) 0.8172(3) -0.0949(2) 0.0983(11) Uani d . 1 . . C
H16AA -0.3539 0.8651 -0.0929 0.147 Uiso calc R 1 . . H
H16BA -0.2760 0.7680 -0.0510 0.147 Uiso calc R 1 . . H
H16CA -0.2671 0.7806 -0.1360 0.147 Uiso calc R 1 . . H
C17A -0.1787(3) 0.9828(3) -0.19165(19) 0.1139(14) Uani d . 1 . . C
H17AA -0.2492 1.0350 -0.1897 0.171 Uiso calc R 1 . . H
H17BA -0.1703 0.9450 -0.2315 0.171 Uiso calc R 1 . . H
H17CA -0.1190 1.0159 -0.1986 0.171 Uiso calc R 1 . . H
C18A -0.0553(3) 0.5155(3) 0.1765(2) 0.0927(10) Uani d . 1 . . C
H18AA -0.1307 0.5558 0.1891 0.139 Uiso calc R 1 . . H
H18BA -0.0201 0.4897 0.2197 0.139 Uiso calc R 1 . . H
H18CA -0.0561 0.4578 0.1539 0.139 Uiso calc R 1 . . H
C19A 0.1882(3) 0.4643(3) 0.16895(17) 0.0881(10) Uani d . 1 . . C
H19AA 0.1503 0.4126 0.1932 0.132 Uiso calc R 1 . . H
H19BA 0.1841 0.5119 0.2019 0.132 Uiso calc R 1 . . H
H19CA 0.2652 0.4307 0.1536 0.132 Uiso calc R 1 . . H
C20A 0.2852(4) 0.6680(3) 0.0961(2) 0.1188(15) Uani d . 1 . . C
H20AA 0.3207 0.6190 0.1342 0.178 Uiso calc R 1 . . H
H20BA 0.2243 0.7201 0.1173 0.178 Uiso calc R 1 . . H
H20CA 0.3386 0.7009 0.0655 0.178 Uiso calc R 1 . . H
C21A 0.3452(3) 0.4956(3) -0.0012(2) 0.1042(12) Uani d . 1 . . C
H21AA 0.3764 0.4424 0.0364 0.156 Uiso calc R 1 . . H
H21BA 0.4026 0.5260 -0.0291 0.156 Uiso calc R 1 . . H
H21CA 0.3156 0.4654 -0.0326 0.156 Uiso calc R 1 . . H
C22A 0.0751(2) 0.81090(19) -0.21705(13) 0.0532(6) Uani d . 1 . . C
C23A 0.1352(3) 0.8809(2) -0.25144(14) 0.0687(7) Uani d . 1 . . C
H23A 0.1765 0.9034 -0.2248 0.082 Uiso calc R 1 . . H
C24A 0.1350(3) 0.9180(3) -0.32476(16) 0.0821(9) Uani d . 1 . . C
H24A 0.1739 0.9671 -0.3466 0.098 Uiso calc R 1 . . H
C25A 0.0782(3) 0.8832(3) -0.36540(16) 0.0830(9) Uani d . 1 . . C
H25A 0.0774 0.9092 -0.4146 0.100 Uiso calc R 1 . . H
C26A 0.0224(3) 0.8099(3) -0.33344(17) 0.0831(9) Uani d . 1 . . C
H26A -0.0133 0.7835 -0.3614 0.100 Uiso calc R 1 . . H
C27A 0.0191(3) 0.7749(2) -0.25913(15) 0.0719(8) Uani d . 1 . . C
H27A -0.0212 0.7268 -0.2374 0.086 Uiso calc R 1 . . H
C28A 0.2795(2) 0.68693(19) -0.14206(13) 0.0539(6) Uani d . 1 . . C
C29A 0.3662(2) 0.7191(2) -0.12576(16) 0.0657(7) Uani d . 1 . . C
H29A 0.3512 0.7635 -0.0909 0.079 Uiso calc R 1 . . H
C30A 0.4743(2) 0.6862(2) -0.16041(18) 0.0761(8) Uani d . 1 . . C
H30A 0.5312 0.7090 -0.1492 0.091 Uiso calc R 1 . . H
C31A 0.4978(2) 0.6198(3) -0.21133(17) 0.0770(8) Uani d . 1 . . C
H31A 0.5708 0.5958 -0.2337 0.092 Uiso calc R 1 . . H
C32A 0.4129(3) 0.5892(3) -0.22893(16) 0.0769(8) Uani d . 1 . . C
H32A 0.4288 0.5447 -0.2637 0.092 Uiso calc R 1 . . H
C33A 0.3043(2) 0.6232(2) -0.19604(14) 0.0662(7) Uani d . 1 . . C
H33A 0.2474 0.6035 -0.2100 0.079 Uiso calc R 1 . . H
Si1B 0.49639(5) 0.75349(6) 0.50184(4) 0.05394(18) Uani d . 1 . . Si
C2B 0.4472(2) 0.8620(2) 0.55800(14) 0.0605(6) Uani d . 1 . . C
H2AB 0.4572 0.9259 0.5277 0.073 Uiso calc R 1 . . H
H2BB 0.3679 0.8721 0.5750 0.073 Uiso calc R 1 . . H
C3B 0.5103(2) 0.8412(2) 0.62460(14) 0.0631(7) Uani d . 1 . . C
H3B 0.5112 0.7704 0.6491 0.076 Uiso calc R 1 . . H
C4B 0.6323(2) 0.8456(2) 0.60335(15) 0.0697(7) Uani d . 1 . . C
H4B 0.6293 0.9156 0.5766 0.084 Uiso calc R 1 . . H
Si5B 0.73128(6) 0.75174(7) 0.54221(4) 0.0703(2) Uani d . 1 . . Si
C6B 0.6489(2) 0.7360(2) 0.47479(13) 0.0583(6) Uani d . 1 . . C
C7B 0.66847(19) 0.74376(19) 0.40098(13) 0.0525(6) Uani d . 1 . . C
C8B 0.5666(2) 0.76119(19) 0.36345(13) 0.0522(6) Uani d . 1 . . C
C9B 0.4667(2) 0.7726(2) 0.40651(13) 0.0564(6) Uani d . 1 . . C
Si10B 0.32813(6) 0.76201(6) 0.39332(4) 0.0622(2) Uani d . 1 . . Si
C11B 0.2918(2) 0.6580(2) 0.46887(15) 0.0646(7) Uani d . 1 . . C
H11B 0.3362 0.5906 0.4543 0.078 Uiso calc R 1 . . H
C12B 0.3162(2) 0.6580(2) 0.54674(15) 0.0636(7) Uani d . 1 . . C
H12B 0.2761 0.7266 0.5611 0.076 Uiso calc R 1 . . H
C13B 0.4421(2) 0.6412(2) 0.55023(15) 0.0633(7) Uani d . 1 . . C
H13AB 0.4847 0.5790 0.5289 0.076 Uiso calc R 1 . . H
H13BB 0.4537 0.6293 0.6009 0.076 Uiso calc R 1 . . H
C14B 0.4444(3) 0.9167(3) 0.6782(2) 0.0946(11) Uani d . 1 . . C
H14AB 0.3689 0.9109 0.6901 0.142 Uiso calc R 1 . . H
H14BB 0.4439 0.9868 0.6563 0.142 Uiso calc R 1 . . H
H14CB 0.4789 0.8997 0.7218 0.142 Uiso calc R 1 . . H
C15B 0.6885(3) 0.8380(3) 0.67174(18) 0.0928(10) Uani d . 1 . . C
H15AB 0.6529 0.8986 0.6954 0.139 Uiso calc R 1 . . H
H15BB 0.7665 0.8342 0.6571 0.139 Uiso calc R 1 . . H
H15CB 0.6808 0.7765 0.7049 0.139 Uiso calc R 1 . . H
C16B 0.7836(5) 0.6236(3) 0.5972(2) 0.145(2) Uani d . 1 . . C
H16AB 0.8113 0.6335 0.6387 0.218 Uiso calc R 1 . . H
H16BB 0.8430 0.5801 0.5681 0.218 Uiso calc R 1 . . H
H16CB 0.7238 0.5907 0.6135 0.218 Uiso calc R 1 . . H
C17B 0.8467(3) 0.8151(4) 0.5000(2) 0.1196(16) Uani d . 1 . . C
H17AB 0.8675 0.8440 0.5364 0.179 Uiso calc R 1 . . H
H17BB 0.8213 0.8698 0.4615 0.179 Uiso calc R 1 . . H
H17CB 0.9104 0.7639 0.4804 0.179 Uiso calc R 1 . . H
C18B 0.2735(3) 0.5756(3) 0.60282(19) 0.0971(11) Uani d . 1 . . C
H18AB 0.2880 0.5795 0.6503 0.146 Uiso calc R 1 . . H
H18BB 0.3113 0.5074 0.5900 0.146 Uiso calc R 1 . . H
H18CB 0.1944 0.5882 0.6033 0.146 Uiso calc R 1 . . H
C19B 0.1680(3) 0.6613(3) 0.4706(2) 0.0979(11) Uani d . 1 . . C
H19AB 0.1530 0.5993 0.4997 0.147 Uiso calc R 1 . . H
H19BB 0.1533 0.6650 0.4219 0.147 Uiso calc R 1 . . H
H19CB 0.1206 0.7215 0.4912 0.147 Uiso calc R 1 . . H
C20B 0.3250(3) 0.7197(4) 0.30517(19) 0.1084(13) Uani d . 1 . . C
H20AB 0.2522 0.7112 0.3045 0.163 Uiso calc R 1 . . H
H20BB 0.3804 0.6546 0.3002 0.163 Uiso calc R 1 . . H
H20CB 0.3406 0.7717 0.2655 0.163 Uiso calc R 1 . . H
C21B 0.2235(3) 0.8890(3) 0.4031(2) 0.0981(11) Uani d . 1 . . C
H21AB 0.1506 0.8828 0.4002 0.147 Uiso calc R 1 . . H
H21BB 0.2421 0.9413 0.3648 0.147 Uiso calc R 1 . . H
H21CB 0.2235 0.9086 0.4495 0.147 Uiso calc R 1 . . H
C22B 0.57852(19) 0.76480(19) 0.28294(12) 0.0525(6) Uani d . 1 . . C
C23B 0.6359(2) 0.6795(2) 0.24840(14) 0.0692(7) Uani d . 1 . . C
H23B 0.6756 0.6192 0.2748 0.083 Uiso calc R 1 . . H
C24B 0.6350(3) 0.6831(3) 0.17451(16) 0.0820(9) Uani d . 1 . . C
H24B 0.6711 0.6241 0.1522 0.098 Uiso calc R 1 . . H
C25B 0.5813(3) 0.7727(3) 0.13425(16) 0.0840(9) Uani d . 1 . . C
H25B 0.5806 0.7745 0.0848 0.101 Uiso calc R 1 . . H
C26B 0.5292(3) 0.8589(3) 0.16656(17) 0.0846(9) Uani d . 1 . . C
H26B 0.4955 0.9207 0.1388 0.101 Uiso calc R 1 . . H
C27B 0.5259(3) 0.8554(2) 0.24090(15) 0.0714(8) Uani d . 1 . . C
H27B 0.4879 0.9144 0.2628 0.086 Uiso calc R 1 . . H
C28B 0.78129(19) 0.7366(2) 0.35862(13) 0.0538(6) Uani d . 1 . . C
C29B 0.8682(2) 0.6484(2) 0.37333(16) 0.0677(7) Uani d . 1 . . C
H29B 0.8538 0.5929 0.4075 0.081 Uiso calc R 1 . . H
C30B 0.9760(2) 0.6418(3) 0.3380(2) 0.0800(9) Uani d . 1 . . C
H30B 1.0329 0.5815 0.3478 0.096 Uiso calc R 1 . . H
C31B 0.9992(2) 0.7238(3) 0.28853(18) 0.0798(9) Uani d . 1 . . C
H31B 1.0719 0.7202 0.2658 0.096 Uiso calc R 1 . . H
C32B 0.9137(3) 0.8113(3) 0.27297(16) 0.0768(8) Uani d . 1 . . C
H32B 0.9290 0.8672 0.2396 0.092 Uiso calc R 1 . . H
C33B 0.8055(2) 0.8172(2) 0.30623(15) 0.0653(7) Uani d . 1 . . C
H33B 0.7482 0.8756 0.2935 0.078 Uiso calc R 1 . . H

loop_
_atom_site_aniso_label
_atom_site_aniso_U_11
_atom_site_aniso_U_22
_atom_site_aniso_U_33
_atom_site_aniso_U_12
_atom_site_aniso_U_13
_atom_site_aniso_U_23
Si1A 0.0460(4) 0.0640(4) 0.0443(4) -0.0023(3) -0.0113(3) -0.0048(3)
C2A 0.0607(16) 0.0657(16) 0.0610(15) -0.0022(12) -0.0197(14) -0.0150(12)
C3A 0.0622(16) 0.0595(15) 0.0634(16) -0.0122(12) -0.0125(14) -0.0079(12)
C4A 0.0587(16) 0.0627(16) 0.0729(17) -0.0033(13) -0.0216(14) -0.0075(12)
Si5A 0.0479(4) 0.0753(5) 0.0524(4) -0.0036(3) -0.0151(3) -0.0030(3)
C6A 0.0535(15) 0.0660(16) 0.0480(13) -0.0041(11) -0.0103(13) -0.0106(11)
C7A 0.0467(14) 0.0611(14) 0.0459(13) -0.0028(10) -0.0110(12) -0.0089(10)
C8A 0.0444(13) 0.0627(15) 0.0492(13) -0.0036(11) -0.0095(12) -0.0102(10)
C9A 0.0485(14) 0.0711(16) 0.0473(13) -0.0037(11) -0.0084(12) -0.0106(11)
Si10A 0.0522(4) 0.0794(5) 0.0539(4) 0.0025(3) -0.0180(4) -0.0076(3)
C11A 0.0655(17) 0.0697(17) 0.0553(15) -0.0012(12) -0.0156(14) -0.0057(13)
C12A 0.0665(17) 0.0611(16) 0.0590(15) 0.0008(12) -0.0136(14) -0.0131(12)
C13A 0.0556(15) 0.0647(16) 0.0575(15) -0.0077(12) -0.0150(13) -0.0096(12)
C14A 0.109(3) 0.084(2) 0.081(2) -0.0318(17) -0.030(2) 0.0126(19)
C15A 0.078(2) 0.098(2) 0.103(3) -0.033(2) -0.038(2) 0.0195(18)
C16A 0.0618(19) 0.119(3) 0.124(3) -0.045(2) -0.026(2) -0.0146(18)
C17A 0.092(3) 0.122(3) 0.080(2) 0.016(2) -0.014(2) 0.028(2)
C18A 0.082(2) 0.092(2) 0.090(2) 0.0246(18) -0.012(2) -0.0248(18)
C19A 0.078(2) 0.098(2) 0.0720(19) 0.0226(16) -0.0251(18) -0.0120(17)
C20A 0.153(4) 0.134(3) 0.097(3) 0.016(2) -0.073(3) -0.066(3)
C21A 0.076(2) 0.103(3) 0.093(2) 0.0176(19) -0.006(2) 0.0144(18)
C22A 0.0459(13) 0.0621(15) 0.0471(13) -0.0058(10) -0.0105(12) -0.0066(11)
C23A 0.0745(19) 0.0820(19) 0.0527(15) -0.0020(13) -0.0116(15) -0.0289(15)
C24A 0.083(2) 0.097(2) 0.0593(17) 0.0084(15) -0.0019(17) -0.0295(17)
C25A 0.079(2) 0.112(3) 0.0445(15) 0.0001(15) -0.0120(16) -0.0094(18)
C26A 0.082(2) 0.115(3) 0.0575(17) -0.0136(17) -0.0278(17) -0.0206(19)
C27A 0.0736(19) 0.088(2) 0.0602(16) -0.0023(14) -0.0234(15) -0.0277(15)
C28A 0.0448(13) 0.0613(15) 0.0496(13) 0.0028(11) -0.0100(12) -0.0094(11)
C29A 0.0540(15) 0.0707(17) 0.0711(17) -0.0085(13) -0.0148(14) -0.0118(12)
C30A 0.0486(16) 0.087(2) 0.090(2) -0.0013(17) -0.0160(16) -0.0179(14)
C31A 0.0460(15) 0.101(2) 0.0683(18) 0.0032(16) -0.0009(15) -0.0092(14)
C32A 0.0618(18) 0.102(2) 0.0590(17) -0.0195(15) -0.0018(16) -0.0091(15)
C33A 0.0533(16) 0.088(2) 0.0565(15) -0.0129(13) -0.0070(14) -0.0163(13)
Si1B 0.0452(4) 0.0735(4) 0.0457(4) -0.0100(3) -0.0106(3) -0.0162(3)
C2B 0.0563(15) 0.0686(16) 0.0592(15) -0.0043(12) -0.0141(13) -0.0199(12)
C3B 0.0678(17) 0.0669(16) 0.0594(15) -0.0133(12) -0.0118(14) -0.0209(13)
C4B 0.0674(17) 0.094(2) 0.0560(15) -0.0120(14) -0.0170(14) -0.0281(15)
Si5B 0.0529(4) 0.1049(6) 0.0555(4) -0.0184(4) -0.0199(4) -0.0126(4)
C6B 0.0481(14) 0.0763(17) 0.0498(14) -0.0095(12) -0.0081(12) -0.0146(12)
C7B 0.0423(12) 0.0674(15) 0.0488(13) -0.0103(11) -0.0115(11) -0.0117(10)
C8B 0.0461(14) 0.0651(15) 0.0475(13) -0.0091(10) -0.0125(12) -0.0137(11)
C9B 0.0490(14) 0.0694(16) 0.0516(14) -0.0095(11) -0.0116(13) -0.0133(11)
Si10B 0.0446(4) 0.0887(5) 0.0560(4) -0.0100(4) -0.0147(3) -0.0173(3)
C11B 0.0548(15) 0.0757(17) 0.0695(17) -0.0157(13) -0.0171(14) -0.0184(12)
C12B 0.0632(16) 0.0662(16) 0.0651(16) -0.0092(12) -0.0072(14) -0.0240(13)
C13B 0.0579(15) 0.0704(17) 0.0632(16) -0.0094(12) -0.0179(14) -0.0139(12)
C14B 0.081(2) 0.119(3) 0.095(2) -0.055(2) -0.011(2) -0.0197(19)
C15B 0.081(2) 0.136(3) 0.076(2) -0.0387(19) -0.0248(18) -0.028(2)
C16B 0.185(5) 0.123(3) 0.107(3) -0.029(2) -0.093(3) 0.042(3)
C17B 0.080(2) 0.215(5) 0.096(3) -0.059(3) -0.007(2) -0.069(3)
C18B 0.105(3) 0.111(3) 0.089(2) 0.015(2) -0.025(2) -0.062(2)
C19B 0.069(2) 0.137(3) 0.102(3) 0.003(2) -0.028(2) -0.052(2)
C20B 0.083(2) 0.193(4) 0.078(2) -0.038(2) -0.015(2) -0.066(3)
C21B 0.0643(19) 0.097(2) 0.117(3) 0.010(2) -0.024(2) -0.0058(17)
C22B 0.0455(13) 0.0685(15) 0.0458(13) -0.0081(11) -0.0106(11) -0.0158(11)
C23B 0.0702(18) 0.0796(19) 0.0516(15) -0.0088(13) -0.0117(14) -0.0088(14)
C24B 0.082(2) 0.103(2) 0.0572(17) -0.0283(16) -0.0053(17) -0.0109(17)
C25B 0.082(2) 0.127(3) 0.0474(16) -0.0080(17) -0.0155(16) -0.034(2)
C26B 0.094(2) 0.099(2) 0.0621(18) 0.0079(16) -0.0373(18) -0.0248(19)
C27B 0.0799(19) 0.0708(17) 0.0646(17) -0.0086(13) -0.0307(16) -0.0098(14)
C28B 0.0432(13) 0.0716(16) 0.0488(13) -0.0156(11) -0.0112(12) -0.0114(11)
C29B 0.0530(16) 0.0697(17) 0.0773(18) -0.0068(13) -0.0190(15) -0.0078(12)
C30B 0.0473(16) 0.094(2) 0.095(2) -0.0270(19) -0.0191(17) 0.0004(15)
C31B 0.0474(16) 0.123(3) 0.073(2) -0.0345(19) -0.0007(16) -0.0199(17)
C32B 0.0620(18) 0.106(2) 0.0628(17) -0.0052(15) -0.0037(16) -0.0303(16)
C33B 0.0519(15) 0.0780(18) 0.0602(16) -0.0040(13) -0.0088(14) -0.0114(13)

loop_
_atom_type_symbol
_atom_type_description
_atom_type_scat_dispersion_real
_atom_type_scat_dispersion_imag
_atom_type_scat_source
C C 0.0020 0.0020 'International Tables Vol C Tab. 4.2.6.8 & 6.1.1.4'
H H 0.0000 0.0000 'International Tables Vol C Tab. 4.2.6.8 & 6.1.1.4'
Si Si 0.0720 0.0710 'International Tables Vol C Tab. 4.2.6.8 & 6.1.1.4'

loop_
_geom_angle_atom_site_label_1
_geom_angle_atom_site_label_2
_geom_angle_atom_site_label_3
_geom_angle
_geom_angle_publ_flag
C9A Si1A C6A 94.23(11) y
C13A Si1A C6A 121.76(11) y
C9A Si1A C13A 106.88(12) y
C6A Si1A C2A 105.45(11) y
C9A Si1A C2A 119.63(11) y
C13A Si1A C2A 109.14(13) y
C3A C2A Si1A 113.24(16) y
C14A C3A C4A 112.2(2) n
C14A C3A C2A 108.5(2) n
C4A C3A C2A 113.0(2) y
C3A C4A C15A 111.1(3) n
C3A C4A Si5A 118.04(18) y
C16A Si5A C17A 109.71(19) y
C15A C4A Si5A 108.23(18) n
C6A Si5A C16A 108.83(14) n
C6A Si5A C17A 115.45(15) n
C6A Si5A C4A 105.89(11) y
C16A Si5A C4A 109.93(15) n
C17A Si5A C4A 106.89(16) n
C7A C6A Si1A 106.31(16) y
C7A C6A Si5A 132.98(19) y
Si5A C6A Si1A 117.25(14) y
C6A C7A C22A 122.8(2) n
C6A C7A C8A 116.5(2) y
C22A C7A C8A 120.7(2) n
C9A C8A C28A 122.2(2) n
C9A C8A C7A 116.1(2) y
C28A C8A C7A 121.7(2) n
C8A C9A Si10A 132.3(2) y
C8A C9A Si1A 106.72(17) y
Si1A C9A Si10A 118.12(14) y
C20A Si10A C9A 109.45(15) n
C20A Si10A C21A 111.6(2) y
C9A Si10A C21A 113.94(14) n
C20A Si10A C11A 110.39(16) n
C9A Si10A C11A 106.59(11) y
C21A Si10A C11A 104.65(16) n
C12A C11A C19A 111.7(2) n
C12A C11A Si10A 119.34(19) y
C19A C11A Si10A 108.1(2) n
C18A C12A C11A 112.3(2) n
C18A C12A C13A 109.1(2) n
C11A C12A C13A 113.9(2) y
C12A C13A Si1A 113.05(17) y
C23A C22A C27A 117.9(2) n
C23A C22A C7A 122.8(2) n
C27A C22A C7A 119.2(2) n
C22A C23A C24A 121.0(3) n
C25A C24A C23A 120.5(3) n
C24A C25A C26A 119.7(3) n
C25A C26A C27A 120.1(3) n
C22A C27A C26A 120.7(3) n
C33A C28A C29A 117.8(3) n
C33A C28A C8A 122.8(2) n
C29A C28A C8A 119.3(2) n
C30A C29A C28A 121.2(3) n
C31A C30A C29A 120.0(3) n
C32A C31A C30A 119.5(3) n
C31A C32A C33A 121.2(3) n
C32A C33A C28A 120.2(2) n
C6B Si1B C9B 94.06(11) y
C6B Si1B C13B 120.20(12) y
C9B Si1B C13B 105.71(11) y
C6B Si1B C2B 106.24(11) y
C9B Si1B C2B 121.55(11) y
C13B Si1B C2B 109.33(13) y
C3B C2B Si1B 112.82(18) y
C14B C3B C4B 112.5(2) n
C14B C3B C2B 108.9(2) n
C4B C3B C2B 113.0(2) y
C3B C4B C15B 111.4(2) n
C3B C4B Si5B 119.26(18) y
C15B C4B Si5B 108.0(2) n
C16B Si5B C6B 109.19(17) n
C16B Si5B C17B 112.2(2) y
C6B Si5B C17B 113.55(14) n
C16B Si5B C4B 109.63(18) n
C6B Si5B C4B 106.92(11) y
C17B Si5B C4B 105.11(17) n
C7B C6B Si1B 106.98(16) y
C7B C6B Si5B 131.8(2) y
Si1B C6B Si5B 118.13(14) y
C6B C7B C28B 122.97(19) n
C6B C7B C8B 115.7(2) y
C28B C7B C8B 121.32(19) n
C9B C8B C22B 122.60(19) n
C9B C8B C7B 116.8(2) y
C22B C8B C7B 120.6(2) n
C8B C9B Si10B 133.16(18) y
C8B C9B Si1B 106.38(16) y
Si10B C9B Si1B 117.28(15) y
C21B Si10B C9B 108.77(14) n
C21B Si10B C20B 110.13(19) y
C9B Si10B C20B 115.06(14) n
C21B Si10B C11B 109.75(16) n
C9B Si10B C11B 106.02(11) y
C20B Si10B C11B 106.95(16) n
C19B C11B C12B 110.5(3) n
C19B C11B Si10B 108.4(2) n
C12B C11B Si10B 118.10(17) y
C18B C12B C13B 108.9(2) n
C18B C12B C11B 111.9(2) n
C13B C12B C11B 112.9(2) y
C12B C13B Si1B 113.25(18) y
C23B C22B C27B 118.1(2) n
C23B C22B C8B 122.5(2) n
C27B C22B C8B 119.4(2) n
C22B C23B C24B 120.4(3) n
C25B C24B C23B 120.5(3) n
C26B C25B C24B 119.8(3) n
C25B C26B C27B 120.3(3) n
C26B C27B C22B 120.7(3) n
C29B C28B C33B 117.9(3) n
C29B C28B C7B 119.5(2) n
C33B C28B C7B 122.6(2) n
C30B C29B C28B 121.0(3) n
C31B C30B C29B 120.3(3) n
C30B C31B C32B 119.3(3) n
C31B C32B C33B 120.7(3) n
C32B C33B C28B 120.7(3) n

loop_
_geom_bond_atom_site_label_1
_geom_bond_atom_site_label_2
_geom_bond_site_symmetry_2
_geom_bond_distance
_geom_bond_publ_flag
Si1A C9A . 1.854(3) y
Si1A C13A . 1.864(3) y
Si1A C6A . 1.865(2) y
Si1A C2A . 1.866(3) y
C2A C3A . 1.548(4) y
C3A C14A . 1.534(4) n
C3A C4A . 1.537(4) y
C4A C15A . 1.549(4) n
C4A Si5A . 1.905(3) y
Si5A C6A . 1.857(3) y
Si5A C16A . 1.861(3) y
Si5A C17A . 1.865(3) y
C6A C7A . 1.355(4) y
C7A C22A . 1.494(3) n
C7A C8A . 1.520(3) y
C8A C9A . 1.360(3) y
C8A C28A . 1.489(4) n
C9A Si10A . 1.862(2) y
Si10A C20A . 1.854(3) y
Si10A C21A . 1.864(4) y
Si10A C11A . 1.906(3) y
C11A C12A . 1.532(4) y
C11A C19A . 1.548(3) n
C12A C18A . 1.527(4) n
C12A C13A . 1.543(3) y
C22A C23A . 1.378(4) n
C22A C27A . 1.386(3) n
C23A C24A . 1.380(4) n
C24A C25A . 1.364(4) n
C25A C26A . 1.366(5) n
C26A C27A . 1.389(4) n
C28A C33A . 1.390(4) n
C28A C29A . 1.392(3) n
C29A C30A . 1.382(4) n
C30A C31A . 1.372(4) n
C31A C32A . 1.367(4) n
C32A C33A . 1.378(4) n
Si1B C9B . 1.860(2) y
Si1B C13B . 1.862(3) y
Si1B C6B . 1.853(3) y
Si1B C2B . 1.864(3) y
C2B C3B . 1.549(3) y
C3B C14B . 1.529(4) n
C3B C4B . 1.532(4) y
C4B C15B . 1.557(3) n
C4B Si5B . 1.896(3) y
Si5B C6B . 1.861(2) y
Si5B C16B . 1.851(4) y
Si5B C17B . 1.880(4) y
C6B C7B . 1.358(3) y
C7B C28B . 1.484(3) n
C7B C8B . 1.518(3) y
C8B C9B . 1.352(4) y
C8B C22B . 1.491(3) n
C9B Si10B . 1.860(2) y
Si10B C20B . 1.869(3) y
Si10B C21B . 1.853(3) y
Si10B C11B . 1.898(3) y
C11B C19B . 1.544(4) n
C11B C12B . 1.556(4) y
C12B C18B . 1.533(4) n
C12B C13B . 1.549(4) y
C22B C23B . 1.379(4) n
C22B C27B . 1.388(4) n
C23B C24B . 1.388(4) n
C24B C25B . 1.367(5) n
C25B C26B . 1.355(5) n
C26B C27B . 1.387(4) n
C28B C29B . 1.388(4) n
C28B C33B . 1.392(4) n
C29B C30B . 1.384(4) n
C30B C31B . 1.374(5) n
C31B C32B . 1.375(5) n
C32B C33B . 1.378(4) n

loop_
_geom_torsion_atom_site_label_1
_geom_torsion_atom_site_label_2
_geom_torsion_atom_site_label_3
_geom_torsion_atom_site_label_4
_geom_torsion
_geom_torsion_publ_flag
C9A Si1A C2A C3A 160.94(18) n
C13A Si1A C2A C3A -75.6(2) n
C6A Si1A C2A C3A 56.7(2) n
Si1A C2A C3A C14A 165.5(2) n
Si1A C2A C3A C4A -69.4(3) n
C14A C3A C4A C15A -48.9(3) n
C2A C3A C4A C15A -172.0(2) n
C14A C3A C4A Si5A -174.8(2) n
C2A C3A C4A Si5A 62.2(3) n
C3A C4A Si5A C6A -42.5(2) n
C15A C4A Si5A C6A -169.7(2) n
C3A C4A Si5A C16A 74.9(2) n
C15A C4A Si5A C16A -52.3(3) n
C3A C4A Si5A C17A -166.1(2) n
C15A C4A Si5A C17A 66.7(3) n
C16A Si5A C6A C7A 120.8(3) n
C17A Si5A C6A C7A -3.0(3) n
C4A Si5A C6A C7A -121.1(3) n
C16A Si5A C6A Si1A -83.47(19) n
C17A Si5A C6A Si1A 152.69(19) n
C4A Si5A C6A Si1A 34.66(18) n
C9A Si1A C6A C7A -2.30(19) n
C13A Si1A C6A C7A -115.14(19) n
C2A Si1A C6A C7A 120.03(19) n
C9A Si1A C6A Si5A -164.04(15) n
C13A Si1A C6A Si5A 83.12(18) n
C2A Si1A C6A Si5A -41.72(17) n
Si5A C6A C7A C22A -18.6(4) n
Si1A C6A C7A C22A -176.23(19) n
Si5A C6A C7A C8A 160.94(19) n
Si1A C6A C7A C8A 3.3(3) n
C6A C7A C8A C9A -3.2(3) n
C22A C7A C8A C9A 176.4(2) n
C6A C7A C8A C28A 176.7(2) n
C22A C7A C8A C28A -3.7(3) n
C28A C8A C9A Si1A -178.84(19) n
C7A C8A C9A Si1A 1.1(3) n
C28A C8A C9A Si10A -19.1(4) n
C7A C8A C9A Si10A 160.79(19) n
C13A Si1A C9A C8A 125.68(18) n
C6A Si1A C9A C8A 0.7(2) n
C2A Si1A C9A C8A -109.79(19) n
C13A Si1A C9A Si10A -37.41(17) n
C6A Si1A C9A Si10A -162.44(15) n
C2A Si1A C9A Si10A 87.11(18) n
C8A C9A Si10A C20A 111.2(3) n
Si1A C9A Si10A C20A -90.9(2) n
C8A C9A Si10A C21A -14.5(3) n
Si1A C9A Si10A C21A 143.38(19) n
C8A C9A Si10A C11A -129.4(3) n
Si1A C9A Si10A C11A 28.48(18) n
C20A Si10A C11A C12A 81.8(2) n
C9A Si10A C11A C12A -37.0(2) n
C21A Si10A C11A C12A -158.1(2) n
C20A Si10A C11A C19A -47.2(3) n
C9A Si10A C11A C19A -166.0(2) n
C21A Si10A C11A C19A 73.0(2) n
C19A C11A C12A C18A -48.4(3) n
Si10A C11A C12A C18A -175.7(2) n
C19A C11A C12A C13A -173.1(2) n
Si10A C11A C12A C13A 59.6(3) n
C18A C12A C13A Si1A 165.1(2) n
C11A C12A C13A Si1A -68.4(3) n
C9A Si1A C13A C12A 55.2(2) n
C6A Si1A C13A C12A 161.36(18) n
C2A Si1A C13A C12A -75.5(2) n
C6A C7A C22A C23A 117.0(3) n
C8A C7A C22A C23A -62.5(3) n
C6A C7A C22A C27A -60.0(4) n
C8A C7A C22A C27A 120.4(3) n
C27A C22A C23A C24A 3.2(4) n
C7A C22A C23A C24A -173.8(3) n
C22A C23A C24A C25A -2.3(5) n
C23A C24A C25A C26A -0.9(5) n
C24A C25A C26A C27A 3.2(5) n
C23A C22A C27A C26A -1.0(4) n
C7A C22A C27A C26A 176.2(3) n
C25A C26A C27A C22A -2.2(5) n
C9A C8A C28A C33A 121.2(3) n
C7A C8A C28A C33A -58.7(3) n
C9A C8A C28A C29A -56.2(3) n
C7A C8A C28A C29A 123.9(3) n
C33A C28A C29A C30A -2.0(4) n
C8A C28A C29A C30A 175.5(2) n
C28A C29A C30A C31A -0.7(4) n
C29A C30A C31A C32A 2.0(5) n
C30A C31A C32A C33A -0.5(5) n
C31A C32A C33A C28A -2.2(5) n
C29A C28A C33A C32A 3.4(4) n
C8A C28A C33A C32A -174.0(3) n
C6B Si1B C2B C3B -56.6(2) n
C9B Si1B C2B C3B -161.95(18) n
C13B Si1B C2B C3B 74.5(2) n
Si1B C2B C3B C14B -164.2(2) n
Si1B C2B C3B C4B 70.1(3) n
C14B C3B C4B C15B 49.1(4) n
C2B C3B C4B C15B 173.0(2) n
C14B C3B C4B Si5B 176.0(2) n
C2B C3B C4B Si5B -60.1(3) n
C3B C4B Si5B C16B -81.4(3) n
C15B C4B Si5B C16B 47.1(3) n
C3B C4B Si5B C6B 36.8(2) n
C15B C4B Si5B C6B 165.3(2) n
C3B C4B Si5B C17B 157.8(2) n
C15B C4B Si5B C17B -73.7(3) n
C9B Si1B C6B C7B -0.6(2) n
C13B Si1B C6B C7B 110.3(2) n
C2B Si1B C6B C7B -125.10(19) n
C9B Si1B C6B Si5B 161.97(16) n
C13B Si1B C6B Si5B -87.21(18) n
C2B Si1B C6B Si5B 37.43(18) n
C16B Si5B C6B C7B -112.1(3) n
C17B Si5B C6B C7B 13.9(3) n
C4B Si5B C6B C7B 129.3(3) n
C16B Si5B C6B Si1B 90.6(2) n
C17B Si5B C6B Si1B -143.4(2) n
C4B Si5B C6B Si1B -28.0(2) n
Si1B C6B C7B C28B 178.43(19) n
Si5B C6B C7B C28B 19.2(4) n
Si1B C6B C7B C8B -1.2(3) n
Si5B C6B C7B C8B -160.4(2) n
C6B C7B C8B C9B 3.3(3) n
C28B C7B C8B C9B -176.3(2) n
C6B C7B C8B C22B -176.4(2) n
C28B C7B C8B C22B 3.9(3) n
C22B C8B C9B Si10B 17.8(4) n
C7B C8B C9B Si10B -162.0(2) n
C22B C8B C9B Si1B 176.33(19) n
C7B C8B C9B Si1B -3.4(3) n
C6B Si1B C9B C8B 2.3(2) n
C13B Si1B C9B C8B -120.66(19) n
C2B Si1B C9B C8B 114.16(19) n
C6B Si1B C9B Si10B 164.83(15) n
C13B Si1B C9B Si10B 41.89(18) n
C2B Si1B C9B Si10B -83.30(18) n
C8B C9B Si10B C21B -119.9(3) n
Si1B C9B Si10B C21B 83.33(19) n
C8B C9B Si10B C20B 4.2(3) n
Si1B C9B Si10B C20B -152.61(19) n
C8B C9B Si10B C11B 122.1(3) n
Si1B C9B Si10B C11B -34.63(18) n
C21B Si10B C11B C19B 51.3(3) n
C9B Si10B C11B C19B 168.6(2) n
C20B Si10B C11B C19B -68.2(3) n
C21B Si10B C11B C12B -75.3(2) n
C9B Si10B C11B C12B 42.0(2) n
C20B Si10B C11B C12B 165.2(2) n
C19B C11B C12B C18B 49.6(4) n
Si10B C11B C12B C18B 175.2(2) n
C19B C11B C12B C13B 172.9(2) n
Si10B C11B C12B C13B -61.5(3) n
C18B C12B C13B Si1B -166.1(2) n
C11B C12B C13B Si1B 68.9(3) n
C6B Si1B C13B C12B -161.38(18) n
C9B Si1B C13B C12B -57.0(2) n
C2B Si1B C13B C12B 75.5(2) n
C9B C8B C22B C23B -114.9(3) n
C7B C8B C22B C23B 64.8(3) n
C9B C8B C22B C27B 62.0(3) n
C7B C8B C22B C27B -118.3(3) n
C27B C22B C23B C24B -3.7(4) n
C8B C22B C23B C24B 173.2(3) n
C22B C23B C24B C25B 2.9(5) n
C23B C24B C25B C26B 0.4(5) n
C24B C25B C26B C27B -2.8(5) n
C25B C26B C27B C22B 1.9(5) n
C23B C22B C27B C26B 1.3(4) n
C8B C22B C27B C26B -175.7(3) n
C6B C7B C28B C29B 57.0(3) n
C8B C7B C28B C29B -123.4(3) n
C6B C7B C28B C33B -120.1(3) n
C8B C7B C28B C33B 59.5(3) n
C33B C28B C29B C30B 1.2(4) n
C7B C28B C29B C30B -176.0(2) n
C28B C29B C30B C31B 1.4(4) n
C29B C30B C31B C32B -1.9(4) n
C30B C31B C32B C33B -0.2(4) n
C31B C32B C33B C28B 2.8(4) n
C29B C28B C33B C32B -3.2(4) n
C7B C28B C33B C32B 173.9(2) n
